data_4513776
loop_
_publ_author_name
'Ghorai, Debasish'
'Dutta, Champak'
'Choudhury, Joyanta'

_publ_section_title
;
 Switching of &#x201C;Rollover Pathway&#x201D; in Rhodium(III)-Catalyzed
 C--H Activation of Chelating Molecules
;
_journal_name_full 'ACS Catalysis'
_journal_page_first 709
_journal_paper_doi 10.1021/acscatal.5b02540
_journal_year 2015
_chemical_formula_sum 'C37 H28 F6 N3 P'
_chemical_formula_weight 659.59
_chemical_name_systematic
;
 ?
;
_space_group_crystal_system orthorhombic
_space_group_IT_number 61
_space_group_name_Hall '-P 2ac 2ab'
_space_group_name_H-M_alt 'P b c a'
_symmetry_space_group_name_Hall '-P 2ac 2ab'
_symmetry_space_group_name_H-M 'P b c a'
_atom_sites_solution_hydrogens geom
_audit_creation_method SHELXL-2014
_cell_angle_alpha 90
_cell_angle_beta 90
_cell_angle_gamma 90
_cell_formula_units_Z 8
_cell_length_a 19.6256(12)
_cell_length_b 13.0146(7)
_cell_length_c 25.6519(17)
_cell_measurement_reflns_used 6443
_cell_measurement_temperature 293(2)
_cell_measurement_theta_max 26.022
_cell_measurement_theta_min 2.459
_cell_volume 6552.0(7)
_computing_cell_refinement 'Bruker XSCANS'
_computing_data_collection 'Bruker XSCANS'
_computing_data_reduction 'Bruker SHELXTL'
_computing_structure_refinement 'SHELXL-2014 (Sheldrick, 2014)'
_computing_structure_solution SIR-92
_diffrn_ambient_temperature 293(2)
_diffrn_measured_fraction_theta_full 0.999
_diffrn_measured_fraction_theta_max 0.999
_diffrn_measurement_device_type 'Bruker P4'
_diffrn_measurement_method '\w scans'
_diffrn_radiation_type MoK\a
_diffrn_radiation_wavelength 0.71073
_diffrn_reflns_av_R_equivalents 0.1055
_diffrn_reflns_av_unetI/netI 0.0381
_diffrn_reflns_laue_measured_fraction_full 0.999
_diffrn_reflns_laue_measured_fraction_max 0.999
_diffrn_reflns_limit_h_max 24
_diffrn_reflns_limit_h_min -24
_diffrn_reflns_limit_k_max 16
_diffrn_reflns_limit_k_min -16
_diffrn_reflns_limit_l_max 31
_diffrn_reflns_limit_l_min -31
_diffrn_reflns_number 131250
_diffrn_reflns_point_group_measured_fraction_full 0.999
_diffrn_reflns_point_group_measured_fraction_max 0.999
_diffrn_reflns_theta_full 25.242
_diffrn_reflns_theta_max 26.022
_diffrn_reflns_theta_min 2.459
_diffrn_source 'sealed tube'
_exptl_absorpt_coefficient_mu 0.149
_exptl_absorpt_correction_T_max 0.976
_exptl_absorpt_correction_T_min 0.943
_exptl_absorpt_correction_type multi-scan
_exptl_absorpt_process_details SADABS
_exptl_crystal_colour Colourless
_exptl_crystal_density_diffrn 1.337
_exptl_crystal_description Needle
_exptl_crystal_F_000 2720
_exptl_crystal_size_max 0.150
_exptl_crystal_size_mid 0.090
_exptl_crystal_size_min 0.060
_refine_diff_density_max 0.765
_refine_diff_density_min -0.580
_refine_diff_density_rms 0.059
_refine_ls_extinction_method none
_refine_ls_goodness_of_fit_ref 1.034
_refine_ls_hydrogen_treatment constr
_refine_ls_matrix_type full
_refine_ls_number_parameters 424
_refine_ls_number_reflns 6443
_refine_ls_number_restraints 0
_refine_ls_restrained_S_all 1.034
_refine_ls_R_factor_all 0.1608
_refine_ls_R_factor_gt 0.0927
_refine_ls_shift/su_max 0.042
_refine_ls_shift/su_mean 0.003
_refine_ls_structure_factor_coef Fsqd
_refine_ls_weighting_details 'w=1/[\s^2^(Fo^2^)+(0.1356P)^2^+10.6540P] where P=(Fo^2^+2Fc^2^)/3'
_refine_ls_weighting_scheme calc
_refine_ls_wR_factor_gt 0.2599
_refine_ls_wR_factor_ref 0.3079
_reflns_Friedel_coverage 0.000
_reflns_number_gt 3492
_reflns_number_total 6443
_reflns_threshold_expression 'I > 2\s(I)'
_cod_data_source_file cs5b02540_si_002.cif
_cod_data_source_block 4a
_cod_database_code 4513776
_shelx_space_group_comment
;
The symmetry employed for this shelxl refinement is uniquely defined
by the following loop, which should always be used as a source of
symmetry information in preference to the above space-group names.
They are only intended as comments.
;
_shelx_estimated_absorpt_t_min 0.978
_shelx_estimated_absorpt_t_max 0.991
_shelxl_version_number 2014-3

loop_
_space_group_symop_operation_xyz
'x, y, z'
'-x+1/2, -y, z+1/2'
'x+1/2, -y+1/2, -z'
'-x, y+1/2, -z+1/2'
'-x, -y, -z'
'x-1/2, y, -z-1/2'
'-x-1/2, y-1/2, z'
'x, -y-1/2, z-1/2'

loop_
_atom_site_label
_atom_site_type_symbol
_atom_site_fract_x
_atom_site_fract_y
_atom_site_fract_z
_atom_site_U_iso_or_equiv
_atom_site_adp_type
_atom_site_occupancy
_atom_site_site_symmetry_order
_atom_site_calc_flag
_atom_site_refinement_flags_posn
_atom_site_refinement_flags_adp
C1 C 0.8716(2) 0.0398(3) 0.16201(16) 0.0483(10) Uani 1 1 d . .
C2 C 0.8598(3) 0.0128(5) 0.25972(18) 0.0823(16) Uani 1 1 d . .
H2A H 0.8873 0.0304 0.2894 0.123 Uiso 1 1 calc R U
H2B H 0.8159 0.0449 0.2629 0.123 Uiso 1 1 calc R U
H2C H 0.8542 -0.0604 0.2582 0.123 Uiso 1 1 calc R U
C3 C 0.9570(2) 0.0917(4) 0.21189(18) 0.0636(13) Uani 1 1 d . .
H3 H 0.9826 0.1054 0.2416 0.076 Uiso 1 1 calc R U
C4 C 0.9772(2) 0.1112(3) 0.16312(17) 0.0543(11) Uani 1 1 d . .
C5 C 0.9188(2) 0.0754(3) 0.07718(16) 0.0457(10) Uani 1 1 d . .
C6 C 0.8619(2) 0.0286(3) 0.05466(16) 0.0486(10) Uani 1 1 d . .
C7 C 0.8608(2) 0.0272(4) 0.00024(17) 0.0598(12) Uani 1 1 d . .
H7 H 0.8244 -0.0028 -0.0173 0.072 Uiso 1 1 calc R U
C8 C 0.9132(2) 0.0701(4) -0.02733(18) 0.0644(13) Uani 1 1 d . .
H8 H 0.9129 0.0697 -0.0636 0.077 Uiso 1 1 calc R U
C9 C 0.9667(2) 0.1142(4) -0.00038(18) 0.0603(12) Uani 1 1 d . .
H9 H 1.0020 0.1433 -0.0195 0.072 Uiso 1 1 calc R U
C10 C 0.8086(2) -0.0124(3) 0.08721(17) 0.0531(11) Uani 1 1 d . .
C11 C 0.8119(2) -0.0042(3) 0.14027(17) 0.0505(11) Uani 1 1 d . .
C12 C 0.7567(2) -0.0445(4) 0.17452(18) 0.0591(12) Uani 1 1 d . .
C13 C 0.7543(3) -0.1476(5) 0.1873(2) 0.0892(18) Uani 1 1 d . .
H13 H 0.7877 -0.1923 0.1752 0.107 Uiso 1 1 calc R U
C14 C 0.7018(5) -0.1836(6) 0.2180(3) 0.120(3) Uani 1 1 d . .
H14 H 0.7001 -0.2527 0.2270 0.144 Uiso 1 1 calc R U
C15 C 0.6521(4) -0.1178(9) 0.2353(3) 0.117(3) Uani 1 1 d . .
H15 H 0.6168 -0.1428 0.2559 0.141 Uiso 1 1 calc R U
C16 C 0.6540(3) -0.0176(8) 0.2228(2) 0.105(2) Uani 1 1 d . .
H16 H 0.6202 0.0266 0.2347 0.126 Uiso 1 1 calc R U
C17 C 0.7061(3) 0.0197(5) 0.1922(2) 0.0767(15) Uani 1 1 d . .
H17 H 0.7070 0.0891 0.1834 0.092 Uiso 1 1 calc R U
C18 C 0.7512(3) -0.0672(4) 0.06195(19) 0.0712(14) Uani 1 1 d . .
C19 C 0.7637(4) -0.1621(5) 0.0383(3) 0.116(3) Uani 1 1 d . .
H19 H 0.8068 -0.1917 0.0388 0.139 Uiso 1 1 calc R U
C20 C 0.7079(8) -0.2113(8) 0.0138(4) 0.169(5) Uani 1 1 d . .
H20 H 0.7148 -0.2736 -0.0032 0.203 Uiso 1 1 calc R U
C21 C 0.6450(8) -0.1697(14) 0.0146(6) 0.199(9) Uani 1 1 d . .
H21 H 0.6089 -0.2046 -0.0009 0.239 Uiso 1 1 calc R U
C22 C 0.6339(5) -0.0789(11) 0.0373(4) 0.156(5) Uani 1 1 d . .
H22 H 0.5900 -0.0519 0.0374 0.187 Uiso 1 1 calc R U
C23 C 0.6864(3) -0.0233(6) 0.0609(2) 0.102(2) Uani 1 1 d . .
H23 H 0.6784 0.0410 0.0755 0.122 Uiso 1 1 calc R U
C24 C 1.0440(2) 0.1522(3) 0.14575(17) 0.0532(11) Uani 1 1 d . .
C25 C 1.0448(2) 0.2581(4) 0.12394(19) 0.0606(12) Uani 1 1 d . .
C26 C 1.0105(3) 0.3365(4) 0.1482(2) 0.0784(15) Uani 1 1 d . .
H26 H 0.9866 0.3239 0.1788 0.094 Uiso 1 1 calc R U
C27 C 1.0115(4) 0.4356(5) 0.1267(4) 0.103(2) Uani 1 1 d . .
H27 H 0.9878 0.4885 0.1431 0.123 Uiso 1 1 calc R U
C28 C 1.0465(4) 0.4550(5) 0.0825(4) 0.106(2) Uani 1 1 d . .
H28 H 1.0475 0.5212 0.0689 0.128 Uiso 1 1 calc R U
C29 C 1.0804(3) 0.3779(5) 0.0578(3) 0.0951(19) Uani 1 1 d . .
H29 H 1.1036 0.3912 0.0269 0.114 Uiso 1 1 calc R U
C30 C 1.0806(3) 0.2799(4) 0.0784(2) 0.0773(15) Uani 1 1 d . .
H30 H 1.1048 0.2280 0.0617 0.093 Uiso 1 1 calc R U
C31 C 1.0979(2) 0.0918(4) 0.15372(18) 0.0603(12) Uani 1 1 d . .
H31 H 1.0884 0.0264 0.1664 0.072 Uiso 1 1 calc R U
C32 C 1.1706(2) 0.1148(4) 0.14518(19) 0.0622(12) Uani 1 1 d . .
C33 C 1.2123(3) 0.0361(5) 0.1272(2) 0.0828(17) Uani 1 1 d . .
H33 H 1.1938 -0.0289 0.1220 0.099 Uiso 1 1 calc R U
C34 C 1.2799(3) 0.0521(8) 0.1170(3) 0.108(2) Uani 1 1 d . .
H34 H 1.3065 -0.0009 0.1038 0.129 Uiso 1 1 calc R U
C35 C 1.3079(4) 0.1451(10) 0.1263(3) 0.120(3) Uani 1 1 d . .
H35 H 1.3539 0.1554 0.1192 0.144 Uiso 1 1 calc R U
C36 C 1.2695(4) 0.2249(7) 0.1459(4) 0.125(3) Uani 1 1 d . .
H36 H 1.2892 0.2886 0.1525 0.150 Uiso 1 1 calc R U
C37 C 1.2002(3) 0.2081(5) 0.1556(3) 0.098(2) Uani 1 1 d . .
H37 H 1.1739 0.2609 0.1694 0.118 Uiso 1 1 calc R U
N1 N 0.89322(19) 0.0489(3) 0.21195(14) 0.0584(10) Uani 1 1 d . .
N2 N 0.92282(16) 0.0795(3) 0.13143(13) 0.0462(8) Uani 1 1 d . .
N3 N 0.97050(17) 0.1171(3) 0.05135(14) 0.0531(9) Uani 1 1 d . .
F1 F 1.0059(3) -0.2831(4) 0.10118(17) 0.155(2) Uani 1 1 d . .
F2 F 0.9474(5) -0.1800(5) 0.1985(2) 0.233(4) Uani 1 1 d . .
F3 F 1.0133(6) -0.3093(6) 0.1813(2) 0.276(5) Uani 1 1 d . .
F4 F 1.0365(5) -0.1663(8) 0.1506(4) 0.294(5) Uani 1 1 d . .
F5 F 0.9477(5) -0.1491(6) 0.1172(2) 0.245(4) Uani 1 1 d . .
F6 F 0.9197(5) -0.2996(9) 0.1489(6) 0.367(8) Uani 1 1 d . .
P1 P 0.97587(8) -0.23287(11) 0.15034(6) 0.0753(5) Uani 1 1 d . .

loop_
_atom_site_aniso_label
_atom_site_aniso_U_11
_atom_site_aniso_U_22
_atom_site_aniso_U_33
_atom_site_aniso_U_23
_atom_site_aniso_U_13
_atom_site_aniso_U_12
C1 0.052(2) 0.050(2) 0.043(3) -0.0040(19) 0.006(2) 0.0038(19)
C2 0.082(4) 0.122(5) 0.043(3) 0.007(3) 0.009(3) -0.010(3)
C3 0.062(3) 0.083(3) 0.046(3) -0.011(2) -0.002(2) -0.006(3)
C4 0.055(3) 0.060(3) 0.048(3) -0.006(2) -0.005(2) 0.002(2)
C5 0.051(2) 0.041(2) 0.044(2) -0.0034(18) 0.0007(19) 0.0044(19)
C6 0.053(2) 0.050(2) 0.042(2) 0.0002(19) -0.0017(19) 0.000(2)
C7 0.065(3) 0.065(3) 0.049(3) 0.001(2) -0.008(2) -0.006(2)
C8 0.074(3) 0.074(3) 0.045(3) 0.003(2) -0.003(2) -0.001(3)
C9 0.058(3) 0.069(3) 0.054(3) 0.006(2) 0.007(2) 0.002(2)
C10 0.057(3) 0.051(2) 0.051(3) 0.004(2) -0.004(2) -0.003(2)
C11 0.048(2) 0.051(2) 0.053(3) 0.004(2) 0.002(2) 0.003(2)
C12 0.050(3) 0.074(3) 0.053(3) 0.001(2) 0.005(2) -0.004(2)
C13 0.105(4) 0.077(4) 0.086(4) 0.008(3) 0.028(4) -0.013(3)
C14 0.143(7) 0.109(5) 0.108(6) 0.018(4) 0.036(5) -0.046(5)
C15 0.088(5) 0.195(9) 0.070(4) 0.004(5) 0.018(4) -0.055(6)
C16 0.062(4) 0.183(8) 0.071(4) 0.001(5) 0.016(3) 0.009(4)
C17 0.067(3) 0.104(4) 0.059(3) 0.001(3) 0.011(3) 0.012(3)
C18 0.072(3) 0.087(4) 0.055(3) 0.016(3) -0.009(3) -0.030(3)
C19 0.154(7) 0.083(4) 0.111(5) -0.008(4) -0.023(5) -0.052(4)
C20 0.258(13) 0.137(8) 0.113(7) -0.004(6) -0.027(8) -0.127(10)
C21 0.173(12) 0.278(19) 0.146(11) 0.077(11) -0.063(10) -0.162(14)
C22 0.091(5) 0.282(15) 0.095(6) 0.064(8) -0.027(5) -0.083(9)
C23 0.067(4) 0.172(7) 0.067(4) 0.030(4) -0.011(3) -0.034(4)
C24 0.050(2) 0.056(3) 0.054(3) -0.010(2) -0.005(2) -0.006(2)
C25 0.051(3) 0.059(3) 0.072(3) -0.009(2) -0.008(2) -0.005(2)
C26 0.069(3) 0.065(3) 0.101(4) -0.015(3) -0.002(3) 0.005(3)
C27 0.091(5) 0.065(4) 0.152(7) -0.017(4) -0.014(5) 0.005(3)
C28 0.084(4) 0.071(4) 0.164(7) 0.024(5) -0.017(5) -0.022(4)
C29 0.084(4) 0.089(4) 0.112(5) 0.026(4) 0.005(4) -0.015(4)
C30 0.066(3) 0.072(3) 0.093(4) 0.007(3) 0.010(3) -0.008(3)
C31 0.054(3) 0.067(3) 0.060(3) -0.006(2) -0.009(2) -0.005(2)
C32 0.051(3) 0.077(3) 0.059(3) 0.004(2) -0.011(2) 0.000(2)
C33 0.065(3) 0.109(5) 0.074(4) -0.004(3) -0.012(3) 0.014(3)
C34 0.056(4) 0.183(8) 0.084(5) -0.005(5) -0.008(3) 0.023(5)
C35 0.059(4) 0.204(10) 0.097(5) 0.048(6) -0.010(4) -0.017(6)
C36 0.082(5) 0.134(7) 0.159(8) 0.046(6) -0.045(5) -0.040(5)
C37 0.073(4) 0.085(4) 0.135(6) -0.001(4) -0.029(4) -0.014(3)
N1 0.058(2) 0.075(3) 0.043(2) -0.0048(18) 0.0019(18) -0.0013(19)
N2 0.0464(19) 0.0488(19) 0.043(2) -0.0057(16) -0.0018(16) 0.0005(16)
N3 0.053(2) 0.059(2) 0.047(2) 0.0009(17) 0.0039(17) -0.0023(17)
F1 0.224(5) 0.133(4) 0.108(3) -0.003(3) 0.033(3) 0.070(4)
F2 0.400(11) 0.164(5) 0.135(4) -0.009(4) 0.120(6) 0.070(6)
F3 0.452(14) 0.260(8) 0.115(4) 0.081(5) 0.006(6) 0.205(9)
F4 0.218(8) 0.297(11) 0.367(12) -0.088(10) 0.006(8) -0.132(8)
F5 0.358(10) 0.216(7) 0.161(5) 0.044(5) 0.022(6) 0.198(7)
F6 0.203(7) 0.347(13) 0.550(19) -0.155(13) 0.145(10) -0.182(9)
P1 0.0829(10) 0.0587(8) 0.0842(11) 0.0129(7) 0.0066(8) 0.0112(7)

loop_
_atom_type_symbol
_atom_type_description
_atom_type_scat_dispersion_real
_atom_type_scat_dispersion_imag
_atom_type_scat_source
C C 0.0033 0.0016 'International Tables Vol C Tables 4.2.6.8 and 6.1.1.4'
H H 0.0000 0.0000 'International Tables Vol C Tables 4.2.6.8 and 6.1.1.4'
N N 0.0061 0.0033 'International Tables Vol C Tables 4.2.6.8 and 6.1.1.4'
F F 0.0171 0.0103 'International Tables Vol C Tables 4.2.6.8 and 6.1.1.4'
P P 0.1023 0.0942 'International Tables Vol C Tables 4.2.6.8 and 6.1.1.4'

loop_
_geom_angle_atom_site_label_1
_geom_angle_atom_site_label_2
_geom_angle_atom_site_label_3
_geom_angle
N1 C1 N2 106.2(4)
N1 C1 C11 131.7(4)
N2 C1 C11 122.1(4)
N1 C2 H2A 109.5
N1 C2 H2B 109.5
H2A C2 H2B 109.5
N1 C2 H2C 109.5
H2A C2 H2C 109.5
H2B C2 H2C 109.5
C4 C3 N1 110.5(4)
C4 C3 H3 124.8
N1 C3 H3 124.8
C3 C4 N2 105.0(4)
C3 C4 C24 127.7(4)
N2 C4 C24 127.1(4)
N3 C5 N2 116.1(4)
N3 C5 C6 125.7(4)
N2 C5 C6 118.3(4)
C7 C6 C5 115.5(4)
C7 C6 C10 124.3(4)
C5 C6 C10 120.2(4)
C8 C7 C6 120.0(4)
C8 C7 H7 120.0
C6 C7 H7 120.0
C7 C8 C9 118.8(4)
C7 C8 H8 120.6
C9 C8 H8 120.6
N3 C9 C8 123.6(4)
N3 C9 H9 118.2
C8 C9 H9 118.2
C11 C10 C6 120.9(4)
C11 C10 C18 120.6(4)
C6 C10 C18 118.4(4)
C10 C11 C1 117.6(4)
C10 C11 C12 121.6(4)
C1 C11 C12 120.7(4)
C17 C12 C13 119.2(5)
C17 C12 C11 120.4(5)
C13 C12 C11 120.4(4)
C14 C13 C12 119.4(6)
C14 C13 H13 120.3
C12 C13 H13 120.3
C15 C14 C13 120.3(7)
C15 C14 H14 119.9
C13 C14 H14 119.9
C16 C15 C14 120.5(7)
C16 C15 H15 119.7
C14 C15 H15 119.7
C15 C16 C17 120.0(7)
C15 C16 H16 120.0
C17 C16 H16 120.0
C12 C17 C16 120.7(6)
C12 C17 H17 119.7
C16 C17 H17 119.7
C23 C18 C19 120.9(6)
C23 C18 C10 120.2(5)
C19 C18 C10 118.9(6)
C18 C19 C20 117.3(9)
C18 C19 H19 121.4
C20 C19 H19 121.4
C21 C20 C19 121.2(12)
C21 C20 H20 119.4
C19 C20 H20 119.4
C22 C21 C20 120.8(11)
C22 C21 H21 119.6
C20 C21 H21 119.6
C21 C22 C23 121.8(12)
C21 C22 H22 119.1
C23 C22 H22 119.1
C18 C23 C22 118.0(9)
C18 C23 H23 121.0
C22 C23 H23 121.0
C31 C24 C4 116.3(4)
C31 C24 C25 126.5(4)
C4 C24 C25 117.1(4)
C26 C25 C30 118.5(5)
C26 C25 C24 120.9(5)
C30 C25 C24 120.6(4)
C25 C26 C27 119.9(6)
C25 C26 H26 120.0
C27 C26 H26 120.0
C28 C27 C26 120.6(6)
C28 C27 H27 119.7
C26 C27 H27 119.7
C27 C28 C29 120.1(6)
C27 C28 H28 119.9
C29 C28 H28 119.9
C28 C29 C30 120.3(7)
C28 C29 H29 119.9
C30 C29 H29 119.9
C29 C30 C25 120.5(6)
C29 C30 H30 119.7
C25 C30 H30 119.7
C24 C31 C32 128.7(5)
C24 C31 H31 115.6
C32 C31 H31 115.6
C37 C32 C33 117.8(5)
C37 C32 C31 124.1(5)
C33 C32 C31 118.0(5)
C34 C33 C32 121.5(7)
C34 C33 H33 119.3
C32 C33 H33 119.3
C35 C34 C33 119.9(8)
C35 C34 H34 120.1
C33 C34 H34 120.0
C34 C35 C36 121.1(7)
C34 C35 H35 119.5
C36 C35 H35 119.5
C35 C36 C37 118.6(8)
C35 C36 H36 120.7
C37 C36 H36 120.7
C32 C37 C36 121.1(7)
C32 C37 H37 119.5
C36 C37 H37 119.5
C1 N1 C3 108.7(4)
C1 N1 C2 128.5(4)
C3 N1 C2 122.7(4)
C1 N2 C5 120.9(3)
C1 N2 C4 109.6(3)
C5 N2 C4 129.2(4)
C5 N3 C9 116.3(4)
F6 P1 F3 89.3(8)
F6 P1 F4 177.5(6)
F3 P1 F4 89.6(7)
F6 P1 F5 98.4(8)
F3 P1 F5 171.8(6)
F4 P1 F5 82.6(6)
F6 P1 F2 90.7(5)
F3 P1 F2 93.0(4)
F4 P1 F2 91.6(5)
F5 P1 F2 89.7(3)
F6 P1 F1 90.9(5)
F3 P1 F1 87.9(3)
F4 P1 F1 86.8(5)
F5 P1 F1 89.1(3)
F2 P1 F1 178.1(4)

loop_
_geom_bond_atom_site_label_1
_geom_bond_atom_site_label_2
_geom_bond_distance
C1 N1 1.354(5)
C1 N2 1.375(5)
C1 C11 1.419(6)
C2 N1 1.467(6)
C2 H2A 0.9600
C2 H2B 0.9600
C2 H2C 0.9600
C3 C4 1.337(6)
C3 N1 1.370(6)
C3 H3 0.9300
C4 N2 1.405(5)
C4 C24 1.484(6)
C5 N3 1.328(5)
C5 N2 1.395(5)
C5 C6 1.398(6)
C6 C7 1.396(6)
C6 C10 1.441(6)
C7 C8 1.368(6)
C7 H7 0.9300
C8 C9 1.381(6)
C8 H8 0.9300
C9 N3 1.329(6)
C9 H9 0.9300
C10 C11 1.367(6)
C10 C18 1.482(6)
C11 C12 1.490(6)
C12 C17 1.375(7)
C12 C13 1.382(7)
C13 C14 1.379(9)
C13 H13 0.9300
C14 C15 1.372(11)
C14 H14 0.9300
C15 C16 1.344(11)
C15 H15 0.9300
C16 C17 1.376(8)
C16 H16 0.9300
C17 H17 0.9300
C18 C23 1.394(8)
C18 C19 1.396(9)
C19 C20 1.416(12)
C19 H19 0.9300
C20 C21 1.349(19)
C20 H20 0.9300
C21 C22 1.335(19)
C21 H21 0.9300
C22 C23 1.398(11)
C22 H22 0.9300
C23 H23 0.9300
C24 C31 1.333(6)
C24 C25 1.488(7)
C25 C26 1.371(7)
C25 C30 1.391(7)
C26 C27 1.404(9)
C26 H26 0.9300
C27 C28 1.350(10)
C27 H27 0.9300
C28 C29 1.360(9)
C28 H28 0.9300
C29 C30 1.381(8)
C29 H29 0.9300
C30 H30 0.9300
C31 C32 1.473(6)
C31 H31 0.9300
C32 C37 1.372(8)
C32 C33 1.390(7)
C33 C34 1.368(9)
C33 H33 0.9300
C34 C35 1.350(11)
C34 H34 0.9300
C35 C36 1.379(12)
C35 H35 0.9300
C36 C37 1.400(10)
C36 H36 0.9300
C37 H37 0.9300
F1 P1 1.538(4)
F2 P1 1.520(5)
F3 P1 1.469(5)
F4 P1 1.471(7)
F5 P1 1.490(5)
F6 P1 1.404(7)

loop_
_geom_torsion_atom_site_label_1
_geom_torsion_atom_site_label_2
_geom_torsion_atom_site_label_3
_geom_torsion_atom_site_label_4
_geom_torsion
N1 C3 C4 N2 0.5(5)
N1 C3 C4 C24 -176.5(4)
N3 C5 C6 C7 -0.2(6)
N2 C5 C6 C7 179.8(4)
N3 C5 C6 C10 -178.9(4)
N2 C5 C6 C10 1.1(6)
C5 C6 C7 C8 -0.1(6)
C10 C6 C7 C8 178.6(4)
C6 C7 C8 C9 0.1(7)
C7 C8 C9 N3 0.2(7)
C7 C6 C10 C11 -177.1(4)
C5 C6 C10 C11 1.5(6)
C7 C6 C10 C18 5.2(7)
C5 C6 C10 C18 -176.2(4)
C6 C10 C11 C1 -4.0(6)
C18 C10 C11 C1 173.6(4)
C6 C10 C11 C12 178.9(4)
C18 C10 C11 C12 -3.5(7)
N1 C1 C11 C10 -172.3(4)
N2 C1 C11 C10 4.3(6)
N1 C1 C11 C12 4.8(7)
N2 C1 C11 C12 -178.6(4)
C10 C11 C12 C17 -95.8(6)
C1 C11 C12 C17 87.1(6)
C10 C11 C12 C13 81.6(6)
C1 C11 C12 C13 -95.4(6)
C17 C12 C13 C14 -1.0(9)
C11 C12 C13 C14 -178.5(6)
C12 C13 C14 C15 0.7(11)
C13 C14 C15 C16 -0.3(12)
C14 C15 C16 C17 0.2(11)
C13 C12 C17 C16 0.9(8)
C11 C12 C17 C16 178.4(5)
C15 C16 C17 C12 -0.5(10)
C11 C10 C18 C23 72.3(6)
C6 C10 C18 C23 -110.0(5)
C11 C10 C18 C19 -109.0(6)
C6 C10 C18 C19 68.6(6)
C23 C18 C19 C20 -0.3(9)
C10 C18 C19 C20 -178.9(6)
C18 C19 C20 C21 -2.0(14)
C19 C20 C21 C22 2(2)
C20 C21 C22 C23 0(2)
C19 C18 C23 C22 2.3(9)
C10 C18 C23 C22 -179.1(6)
C21 C22 C23 C18 -2.4(14)
C3 C4 C24 C31 65.8(6)
N2 C4 C24 C31 -110.6(5)
C3 C4 C24 C25 -111.0(6)
N2 C4 C24 C25 72.6(6)
C31 C24 C25 C26 -131.0(5)
C4 C24 C25 C26 45.4(6)
C31 C24 C25 C30 48.9(7)
C4 C24 C25 C30 -134.7(5)
C30 C25 C26 C27 0.6(8)
C24 C25 C26 C27 -179.5(5)
C25 C26 C27 C28 -0.6(9)
C26 C27 C28 C29 1.1(11)
C27 C28 C29 C30 -1.5(10)
C28 C29 C30 C25 1.5(9)
C26 C25 C30 C29 -1.0(8)
C24 C25 C30 C29 179.0(5)
C4 C24 C31 C32 -173.9(4)
C25 C24 C31 C32 2.5(8)
C24 C31 C32 C37 38.5(8)
C24 C31 C32 C33 -144.0(5)
C37 C32 C33 C34 -4.1(8)
C31 C32 C33 C34 178.2(5)
C32 C33 C34 C35 2.5(10)
C33 C34 C35 C36 0.0(11)
C34 C35 C36 C37 -0.7(12)
C33 C32 C37 C36 3.4(9)
C31 C32 C37 C36 -179.1(6)
C35 C36 C37 C32 -1.0(11)
N2 C1 N1 C3 -1.0(5)
C11 C1 N1 C3 176.0(4)
N2 C1 N1 C2 -176.1(5)
C11 C1 N1 C2 0.9(8)
C4 C3 N1 C1 0.3(6)
C4 C3 N1 C2 175.7(5)
N1 C1 N2 C5 175.5(3)
C11 C1 N2 C5 -1.8(6)
N1 C1 N2 C4 1.4(4)
C11 C1 N2 C4 -176.0(4)
N3 C5 N2 C1 179.1(4)
C6 C5 N2 C1 -0.9(5)
N3 C5 N2 C4 -8.0(6)
C6 C5 N2 C4 172.1(4)
C3 C4 N2 C1 -1.2(5)
C24 C4 N2 C1 175.9(4)
C3 C4 N2 C5 -174.7(4)
C24 C4 N2 C5 2.3(7)
N2 C5 N3 C9 -179.5(4)
C6 C5 N3 C9 0.5(6)
C8 C9 N3 C5 -0.5(7)
